data_4119293
loop_
_publ_author_name
'Josep Cornella'
'Enrique G\'omez-Bengoa'
'Ruben Martin'

_publ_section_title
;
 Combined Experimental and Theoretical Study on the Reductive Cleavage of
 Inert C-O Bonds with Silanes: Ruling out a Classical Ni(0)/Ni(II)
 Catalytic Couple and Evidence for Ni(I) Intermediates
;
_journal_name_full 'Journal of the American Chemical Society'
_journal_page_first 1997
_journal_page_last 2009
_journal_paper_doi 10.1021/ja311940s
_journal_volume 135
_journal_year 2013
_chemical_formula_sum 'C38 H70 Ni O P2'
_chemical_formula_weight 663.59
_chemical_name_systematic
; 
 ? 
;
_space_group_IT_number 2
_symmetry_cell_setting triclinic
_symmetry_space_group_name_Hall '-P 1'
_symmetry_space_group_name_H-M 'P -1'
_atom_sites_solution_hydrogens geom
_atom_sites_solution_primary direct
_atom_sites_solution_secondary difmap
_audit_creation_method SHELXL-97
_cell_angle_alpha 87.116(17)
_cell_angle_beta 86.40(2)
_cell_angle_gamma 60.580(12)
_cell_formula_units_Z 2
_cell_length_a 9.655(4)
_cell_length_b 9.761(4)
_cell_length_c 22.161(10)
_cell_measurement_reflns_used 75
_cell_measurement_temperature 100(2)
_cell_measurement_theta_max 15.17
_cell_measurement_theta_min 2.55
_cell_volume 1815.1(14)
_computing_cell_refinement 'Bruker APEX2 v2011.4-0'
_computing_data_collection 'Bruker APEX2 v2011.4-0'
_computing_data_reduction 'Bruker SAINT V7.60A'
_computing_molecular_graphics 'Bruker SHELXTL'
_computing_publication_material 'Bruker SHELXTL'
_computing_structure_refinement 'SHELXS-97 (Sheldrick, 2008)'
_computing_structure_solution Sir2011
_diffrn_ambient_temperature 100(2)
_diffrn_detector_area_resol_mean 512
_diffrn_detector_type '4K CCD area detector APEX II'
_diffrn_measured_fraction_theta_full 0.994
_diffrn_measured_fraction_theta_max 0.987
_diffrn_measurement_device_type 'APEX DUO Kappa 4-axis goniometer'
_diffrn_measurement_method
;
 Fullsphere data collection, phi and omega scans
;
_diffrn_measurement_specimen_support 'magnetic support whith MicroMount'
_diffrn_radiation_monochromator 'Quazar MX Multilayer Optics'
_diffrn_radiation_type MoK\a
_diffrn_radiation_wavelength 0.71073
_diffrn_reflns_av_R_equivalents 0.0000
_diffrn_reflns_av_sigmaI/netI 0.0887
_diffrn_reflns_limit_h_max 11
_diffrn_reflns_limit_h_min -11
_diffrn_reflns_limit_k_max 11
_diffrn_reflns_limit_k_min -11
_diffrn_reflns_limit_l_max 26
_diffrn_reflns_limit_l_min 0
_diffrn_reflns_number 6657
_diffrn_reflns_theta_full 25.00
_diffrn_reflns_theta_max 25.47
_diffrn_reflns_theta_min 0.92
_diffrn_source 'Micorfocus source E025 IuS'
_diffrn_source_current 0.6
_diffrn_source_power 50
_diffrn_source_size '0.2 mm x 0.2 mm fine focus'
_diffrn_source_type 'Bruker APEX DUO'
_exptl_absorpt_coefficient_mu 0.650
_exptl_absorpt_correction_T_max 0.9935
_exptl_absorpt_correction_T_min 0.9498
_exptl_absorpt_correction_type empirical
_exptl_absorpt_process_details
; 
 TWINABS Version 2008/0 Bruker-Nonius
 Blessing, Acta Cryst. (1995) A51 33-38
;
_exptl_crystal_colour orange
_exptl_crystal_density_diffrn 1.214
_exptl_crystal_description plate
_exptl_crystal_F_000 728
_exptl_crystal_size_max 0.08
_exptl_crystal_size_mid 0.05
_exptl_crystal_size_min 0.01
_refine_diff_density_max 0.994
_refine_diff_density_min -0.648
_refine_diff_density_rms 0.104
_refine_ls_extinction_method none
_refine_ls_goodness_of_fit_ref 1.085
_refine_ls_hydrogen_treatment noref
_refine_ls_matrix_type full
_refine_ls_number_parameters 381
_refine_ls_number_reflns 6657
_refine_ls_number_restraints 0
_refine_ls_restrained_S_all 1.085
_refine_ls_R_factor_all 0.0981
_refine_ls_R_factor_gt 0.0660
_refine_ls_shift/su_max 0.000
_refine_ls_shift/su_mean 0.000
_refine_ls_structure_factor_coef Fsqd
_refine_ls_weighting_details 'calc w=1/[\s^2^(Fo^2^)+(0.0697P)^2^+3.9197P] where P=(Fo^2^+2Fc^2^)/3'
_refine_ls_weighting_scheme calc
_refine_ls_wR_factor_gt 0.1582
_refine_ls_wR_factor_ref 0.1740
_reflns_number_gt 4843
_reflns_number_total 6657
_reflns_threshold_expression >2sigma(I)
_cod_data_source_file ja311940s_si_003.cif
_cod_data_source_block mo_jc241b_05
_cod_original_cell_volume 1815.0(14)
_cod_database_code 4119293

loop_
_symmetry_equiv_pos_as_xyz
'x, y, z'
'-x, -y, -z'

loop_
_atom_site_label
_atom_site_type_symbol
_atom_site_fract_x
_atom_site_fract_y
_atom_site_fract_z
_atom_site_U_iso_or_equiv
_atom_site_adp_type
_atom_site_occupancy
_atom_site_symmetry_multiplicity
_atom_site_calc_flag
_atom_site_refinement_flags
Ni1 Ni 0.25126(8) 1.02351(8) 0.24835(3) 0.0171(2) Uani 1 1 d .
P1 P 0.28491(15) 0.88012(15) 0.33344(6) 0.0146(3) Uani 1 1 d .
P2 P 0.20077(15) 0.94861(15) 0.16738(6) 0.0154(3) Uani 1 1 d .
O1 O 0.2946(5) 1.1686(5) 0.28304(17) 0.0300(9) Uani 1 1 d .
C1 C 0.2867(6) 0.6871(6) 0.3365(2) 0.0163(11) Uani 1 1 d .
H1 H 0.2106 0.6969 0.3058 0.020 Uiso 1 1 calc R
C2 C 0.2291(6) 0.6401(6) 0.3962(2) 0.0179(11) Uani 1 1 d .
H2A H 0.3017 0.6255 0.4285 0.021 Uiso 1 1 calc R
H2B H 0.1215 0.7252 0.4082 0.021 Uiso 1 1 calc R
C3 C 0.2240(6) 0.4872(6) 0.3891(2) 0.0205(11) Uani 1 1 d .
H3A H 0.1887 0.4579 0.4282 0.025 Uiso 1 1 calc R
H3B H 0.1457 0.5042 0.3588 0.025 Uiso 1 1 calc R
C4 C 0.3843(6) 0.3556(6) 0.3695(3) 0.0225(12) Uani 1 1 d .
H4A H 0.3771 0.2592 0.3643 0.027 Uiso 1 1 calc R
H4B H 0.4613 0.3333 0.4011 0.027 Uiso 1 1 calc R
C5 C 0.4429(6) 0.4007(6) 0.3096(2) 0.0226(12) Uani 1 1 d .
H5A H 0.5504 0.3148 0.2979 0.027 Uiso 1 1 calc R
H5B H 0.3705 0.4142 0.2773 0.027 Uiso 1 1 calc R
C6 C 0.4488(6) 0.5525(6) 0.3153(2) 0.0178(11) Uani 1 1 d .
H6A H 0.4813 0.5817 0.2757 0.021 Uiso 1 1 calc R
H6B H 0.5294 0.5355 0.3446 0.021 Uiso 1 1 calc R
C7 C 0.4625(6) 0.8562(6) 0.3711(2) 0.0160(10) Uani 1 1 d .
H7 H 0.4410 0.9664 0.3760 0.019 Uiso 1 1 calc R
C8 C 0.4919(6) 0.7852(6) 0.4351(2) 0.0185(11) Uani 1 1 d .
H8A H 0.5212 0.6728 0.4343 0.022 Uiso 1 1 calc R
H8B H 0.3936 0.8406 0.4610 0.022 Uiso 1 1 calc R
C9 C 0.6271(6) 0.8010(7) 0.4613(2) 0.0233(12) Uani 1 1 d .
H9A H 0.5928 0.9138 0.4655 0.028 Uiso 1 1 calc R
H9B H 0.6494 0.7505 0.5020 0.028 Uiso 1 1 calc R
C10 C 0.7786(6) 0.7250(6) 0.4210(2) 0.0228(12) Uani 1 1 d .
H10A H 0.8618 0.7404 0.4384 0.027 Uiso 1 1 calc R
H10B H 0.8181 0.6105 0.4193 0.027 Uiso 1 1 calc R
C11 C 0.7474(6) 0.7963(6) 0.3580(2) 0.0192(11) Uani 1 1 d .
H11A H 0.8460 0.7428 0.3321 0.023 Uiso 1 1 calc R
H11B H 0.7167 0.9089 0.3593 0.023 Uiso 1 1 calc R
C12 C 0.6146(6) 0.7805(6) 0.3304(2) 0.0190(11) Uani 1 1 d .
H12A H 0.6490 0.6678 0.3256 0.023 Uiso 1 1 calc R
H12B H 0.5929 0.8323 0.2899 0.023 Uiso 1 1 calc R
C13 C 0.1211(6) 0.9976(6) 0.3888(2) 0.0148(10) Uani 1 1 d .
H13 H 0.1351 0.9305 0.4260 0.018 Uiso 1 1 calc R
C14 C 0.1156(6) 1.1501(6) 0.4076(2) 0.0181(11) Uani 1 1 d .
H14A H 0.2156 1.1238 0.4270 0.022 Uiso 1 1 calc R
H14B H 0.1068 1.2166 0.3712 0.022 Uiso 1 1 calc R
C15 C -0.0252(6) 1.2411(6) 0.4514(2) 0.0209(11) Uani 1 1 d .
H15A H -0.0284 1.3402 0.4616 0.025 Uiso 1 1 calc R
H15B H -0.0114 1.1781 0.4892 0.025 Uiso 1 1 calc R
C16 C -0.1825(6) 1.2794(6) 0.4244(3) 0.0263(13) Uani 1 1 d .
H16A H -0.2709 1.3338 0.4547 0.032 Uiso 1 1 calc R
H16B H -0.2018 1.3510 0.3889 0.032 Uiso 1 1 calc R
C17 C -0.1788(6) 1.1314(7) 0.4057(3) 0.0264(13) Uani 1 1 d .
H17A H -0.1718 1.0655 0.4420 0.032 Uiso 1 1 calc R
H17B H -0.2791 1.1595 0.3861 0.032 Uiso 1 1 calc R
C18 C -0.0400(6) 1.0386(6) 0.3625(2) 0.0176(11) Uani 1 1 d .
H18A H -0.0535 1.1003 0.3244 0.021 Uiso 1 1 calc R
H18B H -0.0388 0.9400 0.3530 0.021 Uiso 1 1 calc R
C19 C 0.0104(6) 0.9455(6) 0.1632(2) 0.0184(11) Uani 1 1 d .
H19 H 0.0020 0.9242 0.1203 0.022 Uiso 1 1 calc R
C20 C -0.0025(6) 0.8188(6) 0.2027(2) 0.0168(11) Uani 1 1 d .
H20A H 0.0046 0.8363 0.2457 0.020 Uiso 1 1 calc R
H20B H 0.0869 0.7140 0.1919 0.020 Uiso 1 1 calc R
C21 C -0.1610(6) 0.8236(6) 0.1935(2) 0.0198(11) Uani 1 1 d .
H21A H -0.1624 0.7951 0.1514 0.024 Uiso 1 1 calc R
H21B H -0.1694 0.7444 0.2209 0.024 Uiso 1 1 calc R
C22 C -0.3022(6) 0.9831(6) 0.2057(3) 0.0235(12) Uani 1 1 d .
H22A H -0.3101 1.0053 0.2493 0.028 Uiso 1 1 calc R
H22B H -0.4007 0.9829 0.1957 0.028 Uiso 1 1 calc R
C23 C -0.2884(6) 1.1119(6) 0.1685(3) 0.0219(12) Uani 1 1 d .
H23A H -0.2960 1.0982 0.1251 0.026 Uiso 1 1 calc R
H23B H -0.3778 1.2158 0.1803 0.026 Uiso 1 1 calc R
C24 C -0.1321(6) 1.1078(6) 0.1780(2) 0.0198(11) Uani 1 1 d .
H24A H -0.1291 1.1322 0.2206 0.024 Uiso 1 1 calc R
H24B H -0.1246 1.1892 0.1518 0.024 Uiso 1 1 calc R
C25 C 0.3528(6) 0.7428(6) 0.1475(2) 0.0183(11) Uani 1 1 d .
H25 H 0.3377 0.6751 0.1797 0.022 Uiso 1 1 calc R
C26 C 0.3371(7) 0.6799(6) 0.0882(2) 0.0228(12) Uani 1 1 d .
H26A H 0.2274 0.6978 0.0859 0.027 Uiso 1 1 calc R
H26B H 0.3572 0.7377 0.0539 0.027 Uiso 1 1 calc R
C27 C 0.4540(6) 0.5059(6) 0.0832(2) 0.0215(11) Uani 1 1 d .
H27A H 0.4426 0.4678 0.0443 0.026 Uiso 1 1 calc R
H27B H 0.4308 0.4471 0.1163 0.026 Uiso 1 1 calc R
C28 C 0.6257(6) 0.4760(7) 0.0871(2) 0.0243(12) Uani 1 1 d .
H28A H 0.7014 0.3618 0.0848 0.029 Uiso 1 1 calc R
H28B H 0.6511 0.5295 0.0526 0.029 Uiso 1 1 calc R
C29 C 0.6431(6) 0.5382(6) 0.1464(2) 0.0231(12) Uani 1 1 d .
H29A H 0.6284 0.4767 0.1807 0.028 Uiso 1 1 calc R
H29B H 0.7519 0.5235 0.1475 0.028 Uiso 1 1 calc R
C30 C 0.5224(6) 0.7116(6) 0.1539(2) 0.0223(12) Uani 1 1 d .
H30A H 0.5462 0.7747 0.1229 0.027 Uiso 1 1 calc R
H30B H 0.5314 0.7452 0.1942 0.027 Uiso 1 1 calc R
C31 C 0.1826(6) 1.0816(6) 0.1010(2) 0.0205(11) Uani 1 1 d .
H31 H 0.1177 1.1899 0.1173 0.025 Uiso 1 1 calc R
C32 C 0.0963(7) 1.0842(7) 0.0451(2) 0.0235(12) Uani 1 1 d .
H32A H 0.1598 0.9841 0.0235 0.028 Uiso 1 1 calc R
H32B H -0.0080 1.0934 0.0577 0.028 Uiso 1 1 calc R
C33 C 0.0711(7) 1.2198(7) 0.0029(3) 0.0292(13) Uani 1 1 d .
H33A H -0.0020 1.3198 0.0232 0.035 Uiso 1 1 calc R
H33B H 0.0200 1.2149 -0.0336 0.035 Uiso 1 1 calc R
C34 C 0.2267(7) 1.2186(7) -0.0160(3) 0.0313(14) Uani 1 1 d .
H34A H 0.2939 1.1265 -0.0415 0.038 Uiso 1 1 calc R
H34B H 0.2031 1.3149 -0.0403 0.038 Uiso 1 1 calc R
C35 C 0.3171(7) 1.2111(7) 0.0393(3) 0.0275(13) Uani 1 1 d .
H35A H 0.4213 1.2013 0.0260 0.033 Uiso 1 1 calc R
H35B H 0.2560 1.3097 0.0620 0.033 Uiso 1 1 calc R
C36 C 0.3432(6) 1.0712(7) 0.0807(2) 0.0236(12) Uani 1 1 d .
H36A H 0.3998 1.0699 0.1166 0.028 Uiso 1 1 calc R
H36B H 0.4104 0.9721 0.0589 0.028 Uiso 1 1 calc R
C37 C 0.2378(7) 1.2253(7) 0.2299(3) 0.0278(13) Uani 1 1 d .
H37 H 0.3172 1.2240 0.1984 0.033 Uiso 1 1 calc R
C38 C 0.0772(8) 1.3660(7) 0.2280(3) 0.0385(15) Uani 1 1 d .
H38A H -0.0002 1.3432 0.2504 0.058 Uiso 1 1 calc R
H38B H 0.0471 1.3934 0.1858 0.058 Uiso 1 1 calc R
H38C H 0.0787 1.4544 0.2464 0.058 Uiso 1 1 calc R

loop_
_atom_site_aniso_label
_atom_site_aniso_U_11
_atom_site_aniso_U_22
_atom_site_aniso_U_33
_atom_site_aniso_U_23
_atom_site_aniso_U_13
_atom_site_aniso_U_12
Ni1 0.0188(4) 0.0198(4) 0.0195(3) 0.0023(3) -0.0035(3) -0.0146(3)
P1 0.0112(6) 0.0174(7) 0.0191(6) 0.0013(5) -0.0018(5) -0.0101(6)
P2 0.0122(7) 0.0200(7) 0.0182(6) 0.0016(5) -0.0010(5) -0.0113(6)
O1 0.041(3) 0.035(2) 0.028(2) 0.0005(18) -0.0055(18) -0.029(2)
C1 0.012(3) 0.021(3) 0.022(3) 0.000(2) 0.000(2) -0.013(2)
C2 0.010(2) 0.018(3) 0.026(3) 0.000(2) 0.003(2) -0.007(2)
C3 0.015(3) 0.020(3) 0.033(3) 0.004(2) 0.000(2) -0.015(2)
C4 0.018(3) 0.015(3) 0.038(3) 0.001(2) 0.000(2) -0.011(2)
C5 0.016(3) 0.022(3) 0.031(3) -0.007(2) 0.005(2) -0.011(2)
C6 0.016(3) 0.023(3) 0.019(3) -0.001(2) 0.002(2) -0.013(2)
C7 0.012(2) 0.019(3) 0.021(3) 0.002(2) -0.004(2) -0.012(2)
C8 0.007(2) 0.023(3) 0.027(3) -0.001(2) 0.002(2) -0.009(2)
C9 0.020(3) 0.039(3) 0.018(3) 0.003(2) -0.006(2) -0.019(3)
C10 0.014(3) 0.027(3) 0.032(3) 0.001(2) -0.006(2) -0.013(2)
C11 0.011(3) 0.027(3) 0.027(3) -0.002(2) 0.001(2) -0.015(2)
C12 0.016(3) 0.029(3) 0.021(3) 0.000(2) 0.000(2) -0.018(2)
C13 0.011(2) 0.014(2) 0.021(3) 0.003(2) -0.003(2) -0.008(2)
C14 0.017(3) 0.018(3) 0.026(3) -0.001(2) -0.004(2) -0.012(2)
C15 0.019(3) 0.019(3) 0.027(3) -0.004(2) -0.004(2) -0.011(2)
C16 0.013(3) 0.018(3) 0.042(3) -0.005(2) -0.004(2) -0.002(2)
C17 0.009(3) 0.027(3) 0.039(3) -0.008(3) -0.003(2) -0.005(2)
C18 0.012(3) 0.020(3) 0.026(3) 0.001(2) -0.003(2) -0.011(2)
C19 0.012(3) 0.022(3) 0.023(3) 0.003(2) -0.003(2) -0.010(2)
C20 0.010(2) 0.020(3) 0.025(3) 0.002(2) -0.003(2) -0.011(2)
C21 0.013(3) 0.022(3) 0.029(3) 0.004(2) -0.003(2) -0.013(2)
C22 0.013(3) 0.026(3) 0.035(3) 0.007(2) -0.001(2) -0.012(2)
C23 0.010(3) 0.020(3) 0.037(3) 0.006(2) -0.004(2) -0.009(2)
C24 0.018(3) 0.023(3) 0.026(3) 0.008(2) -0.005(2) -0.016(2)
C25 0.018(3) 0.021(3) 0.021(3) 0.004(2) -0.003(2) -0.013(2)
C26 0.023(3) 0.028(3) 0.023(3) -0.004(2) -0.002(2) -0.017(3)
C27 0.024(3) 0.026(3) 0.021(3) 0.000(2) 0.002(2) -0.018(3)
C28 0.019(3) 0.026(3) 0.027(3) -0.001(2) 0.001(2) -0.010(2)
C29 0.016(3) 0.027(3) 0.028(3) 0.001(2) -0.003(2) -0.011(2)
C30 0.019(3) 0.029(3) 0.025(3) 0.000(2) -0.002(2) -0.016(2)
C31 0.017(3) 0.024(3) 0.026(3) 0.004(2) -0.003(2) -0.014(2)
C32 0.022(3) 0.034(3) 0.022(3) 0.005(2) -0.005(2) -0.019(3)
C33 0.024(3) 0.041(4) 0.029(3) 0.005(3) -0.006(2) -0.021(3)
C34 0.033(3) 0.039(3) 0.030(3) 0.012(3) -0.006(3) -0.025(3)
C35 0.025(3) 0.036(3) 0.032(3) 0.005(3) 0.000(2) -0.023(3)
C36 0.020(3) 0.035(3) 0.023(3) 0.003(2) -0.002(2) -0.020(3)
C37 0.034(3) 0.030(3) 0.032(3) 0.005(3) -0.005(3) -0.026(3)
C38 0.048(4) 0.031(3) 0.040(4) 0.002(3) -0.011(3) -0.021(3)

loop_
_atom_type_symbol
_atom_type_description
_atom_type_scat_dispersion_real
_atom_type_scat_dispersion_imag
_atom_type_scat_source
C C 0.0033 0.0016 'International Tables Vol C Tables 4.2.6.8 and 6.1.1.4'
H H 0.0000 0.0000 'International Tables Vol C Tables 4.2.6.8 and 6.1.1.4'
O O 0.0106 0.0060 'International Tables Vol C Tables 4.2.6.8 and 6.1.1.4'
P P 0.1023 0.0942 'International Tables Vol C Tables 4.2.6.8 and 6.1.1.4'
Ni Ni 0.3393 1.1124 'International Tables Vol C Tables 4.2.6.8 and 6.1.1.4'

loop_
_geom_angle_atom_site_label_1
_geom_angle_atom_site_label_2
_geom_angle_atom_site_label_3
_geom_angle
O1 Ni1 C37 40.2(2)
O1 Ni1 P2 146.31(13)
C37 Ni1 P2 106.90(17)
O1 Ni1 P1 94.30(13)
C37 Ni1 P1 133.56(18)
P2 Ni1 P1 119.28(6)
C13 P1 C7 102.1(2)
C13 P1 C1 102.4(2)
C7 P1 C1 109.0(2)
C13 P1 Ni1 108.66(16)
C7 P1 Ni1 109.45(17)
C1 P1 Ni1 123.03(16)
C19 P2 C25 102.5(2)
C19 P2 C31 99.6(2)
C25 P2 C31 108.7(2)
C19 P2 Ni1 119.58(18)
C25 P2 Ni1 112.65(16)
C31 P2 Ni1 112.48(17)
C37 O1 Ni1 72.4(3)
C6 C1 C2 110.2(4)
C6 C1 P1 111.6(3)
C2 C1 P1 117.5(3)
C3 C2 C1 110.6(4)
C4 C3 C2 111.3(4)
C3 C4 C5 110.1(4)
C6 C5 C4 111.1(4)
C5 C6 C1 111.3(4)
C8 C7 C12 111.5(4)
C8 C7 P1 118.2(3)
C12 C7 P1 112.8(3)
C7 C8 C9 109.4(4)
C10 C9 C8 111.7(4)
C11 C10 C9 110.6(4)
C10 C11 C12 111.1(4)
C11 C12 C7 110.4(4)
C14 C13 C18 109.2(4)
C14 C13 P1 114.5(3)
C18 C13 P1 109.3(3)
C15 C14 C13 110.9(4)
C14 C15 C16 111.6(4)
C17 C16 C15 110.7(4)
C18 C17 C16 111.7(5)
C17 C18 C13 112.3(4)
C20 C19 C24 109.6(4)
C20 C19 P2 115.1(3)
C24 C19 P2 110.5(3)
C19 C20 C21 110.3(4)
C22 C21 C20 112.4(4)
C21 C22 C23 111.4(4)
C24 C23 C22 111.5(4)
C23 C24 C19 111.1(4)
C26 C25 C30 111.1(4)
C26 C25 P2 117.7(3)
C30 C25 P2 112.2(3)
C27 C26 C25 111.0(4)
C26 C27 C28 110.0(4)
C29 C28 C27 110.0(4)
C30 C29 C28 111.8(4)
C29 C30 C25 111.4(4)
C32 C31 C36 109.0(4)
C32 C31 P2 121.1(4)
C36 C31 P2 112.3(3)
C33 C32 C31 111.2(4)
C32 C33 C34 112.4(5)
C35 C34 C33 110.9(5)
C36 C35 C34 110.9(5)
C35 C36 C31 110.5(4)
O1 C37 C38 117.7(5)
O1 C37 Ni1 67.4(3)
C38 C37 Ni1 118.0(4)

loop_
_geom_bond_atom_site_label_1
_geom_bond_atom_site_label_2
_geom_bond_distance
Ni1 O1 1.872(4)
Ni1 C37 1.933(6)
Ni1 P2 2.1410(16)
Ni1 P1 2.2326(17)
P1 C13 1.853(5)
P1 C7 1.860(5)
P1 C1 1.873(5)
P2 C19 1.861(5)
P2 C25 1.870(5)
P2 C31 1.870(5)
O1 C37 1.308(7)
C1 C6 1.531(7)
C1 C2 1.538(7)
C2 C3 1.532(7)
C3 C4 1.501(8)
C4 C5 1.540(8)
C5 C6 1.522(7)
C7 C8 1.527(7)
C7 C12 1.534(7)
C8 C9 1.537(6)
C9 C10 1.524(8)
C10 C11 1.509(7)
C11 C12 1.530(6)
C13 C14 1.541(7)
C13 C18 1.548(6)
C14 C15 1.521(8)
C15 C16 1.528(7)
C16 C17 1.506(8)
C17 C18 1.505(8)
C19 C20 1.529(7)
C19 C24 1.537(7)
C20 C21 1.534(6)
C21 C22 1.506(8)
C22 C23 1.525(7)
C23 C24 1.517(7)
C25 C26 1.526(7)
C25 C30 1.526(7)
C26 C27 1.513(8)
C27 C28 1.543(7)
C28 C29 1.528(7)
C29 C30 1.522(8)
C31 C32 1.528(7)
C31 C36 1.543(7)
C32 C33 1.507(8)
C33 C34 1.528(8)
C34 C35 1.527(8)
C35 C36 1.527(8)
C37 C38 1.484(9)

loop_
_geom_torsion_atom_site_label_1
_geom_torsion_atom_site_label_2
_geom_torsion_atom_site_label_3
_geom_torsion_atom_site_label_4
_geom_torsion
O1 Ni1 P1 C13 68.3(2)
C37 Ni1 P1 C13 58.7(3)
P2 Ni1 P1 C13 -114.51(17)
O1 Ni1 P1 C7 -42.4(2)
C37 Ni1 P1 C7 -52.0(3)
P2 Ni1 P1 C7 134.72(18)
O1 Ni1 P1 C1 -172.3(2)
C37 Ni1 P1 C1 178.1(3)
P2 Ni1 P1 C1 4.9(2)
O1 Ni1 P2 C19 -119.8(3)
C37 Ni1 P2 C19 -109.6(3)
P1 Ni1 P2 C19 65.3(2)
O1 Ni1 P2 C25 119.8(3)
C37 Ni1 P2 C25 130.0(3)
P1 Ni1 P2 C25 -55.1(2)
O1 Ni1 P2 C31 -3.5(3)
C37 Ni1 P2 C31 6.7(3)
P1 Ni1 P2 C31 -178.39(19)
P2 Ni1 O1 C37 15.3(5)
P1 Ni1 O1 C37 -169.2(3)
C13 P1 C1 C6 -156.9(3)
C7 P1 C1 C6 -49.3(4)
Ni1 P1 C1 C6 80.8(4)
C13 P1 C1 C2 -28.3(4)
C7 P1 C1 C2 79.4(4)
Ni1 P1 C1 C2 -150.6(3)
C6 C1 C2 C3 -55.8(5)
P1 C1 C2 C3 174.9(3)
C1 C2 C3 C4 57.9(6)
C2 C3 C4 C5 -57.8(6)
C3 C4 C5 C6 56.9(6)
C4 C5 C6 C1 -56.1(6)
C2 C1 C6 C5 55.5(5)
P1 C1 C6 C5 -172.1(3)
C13 P1 C7 C8 55.1(4)
C1 P1 C7 C8 -52.7(4)
Ni1 P1 C7 C8 170.2(3)
C13 P1 C7 C12 -172.3(4)
C1 P1 C7 C12 79.9(4)
Ni1 P1 C7 C12 -57.3(4)
C12 C7 C8 C9 56.0(6)
P1 C7 C8 C9 -170.9(4)
C7 C8 C9 C10 -56.4(6)
C8 C9 C10 C11 57.3(6)
C9 C10 C11 C12 -57.0(6)
C10 C11 C12 C7 56.6(6)
C8 C7 C12 C11 -56.6(5)
P1 C7 C12 C11 167.7(3)
C7 P1 C13 C14 53.4(4)
C1 P1 C13 C14 166.2(3)
Ni1 P1 C13 C14 -62.2(4)
C7 P1 C13 C18 176.3(3)
C1 P1 C13 C18 -70.8(4)
Ni1 P1 C13 C18 60.7(3)
C18 C13 C14 C15 55.2(5)
P1 C13 C14 C15 178.2(3)
C13 C14 C15 C16 -57.0(6)
C14 C15 C16 C17 56.4(6)
C15 C16 C17 C18 -55.5(6)
C16 C17 C18 C13 56.0(6)
C14 C13 C18 C17 -55.1(6)
P1 C13 C18 C17 178.8(4)
C25 P2 C19 C20 55.4(4)
C31 P2 C19 C20 167.2(4)
Ni1 P2 C19 C20 -70.0(4)
C25 P2 C19 C24 -179.7(3)
C31 P2 C19 C24 -67.9(4)
Ni1 P2 C19 C24 54.9(4)
C24 C19 C20 C21 56.9(5)
P2 C19 C20 C21 -177.7(4)
C19 C20 C21 C22 -56.0(6)
C20 C21 C22 C23 54.0(6)
C21 C22 C23 C24 -54.0(6)
C22 C23 C24 C19 56.3(6)
C20 C19 C24 C23 -57.9(5)
P2 C19 C24 C23 174.2(3)
C19 P2 C25 C26 54.8(4)
C31 P2 C25 C26 -50.1(5)
Ni1 P2 C25 C26 -175.4(3)
C19 P2 C25 C30 -174.5(4)
C31 P2 C25 C30 80.7(4)
Ni1 P2 C25 C30 -44.7(4)
C30 C25 C26 C27 56.9(6)
P2 C25 C26 C27 -171.8(4)
C25 C26 C27 C28 -58.7(6)
C26 C27 C28 C29 57.9(6)
C27 C28 C29 C30 -56.0(6)
C28 C29 C30 C25 54.4(6)
C26 C25 C30 C29 -54.2(6)
P2 C25 C30 C29 171.8(4)
C19 P2 C31 C32 -32.3(5)
C25 P2 C31 C32 74.5(5)
Ni1 P2 C31 C32 -160.0(4)
C19 P2 C31 C36 -163.4(4)
C25 P2 C31 C36 -56.7(4)
Ni1 P2 C31 C36 68.8(4)
C36 C31 C32 C33 -57.8(6)
P2 C31 C32 C33 169.6(4)
C31 C32 C33 C34 56.0(7)
C32 C33 C34 C35 -53.7(7)
C33 C34 C35 C36 54.4(7)
C34 C35 C36 C31 -57.9(6)
C32 C31 C36 C35 58.9(6)
P2 C31 C36 C35 -164.0(4)
Ni1 O1 C37 C38 110.8(5)
P2 Ni1 C37 O1 -171.2(3)
P1 Ni1 C37 O1 14.9(4)
O1 Ni1 C37 C38 -110.4(6)
P2 Ni1 C37 C38 78.3(5)
P1 Ni1 C37 C38 -95.5(5)
